data_9012777
loop_
_publ_author_name
'Karpenko, V. Y.'
'Pautov, L. A.'
'Sokolova, E. V.'
'Hawthorne, F. C.'
'Agakhanov, A. A.'
'Dikaya, T. V.'

_publ_section_title
;Ankinovichite - the nickel analogue of alvanite - a new mineral from Kurumsak
 (Kazakhstan) and Kara-Chagyr (Kyrgystan) Locality: Kara-Chagyr, Kyrgystan
 Note: isostructural with alvanite
;
_journal_name_full 'Zapiski Vserossijskogo Mineralogicheskogo Obshchestva'
_journal_page_first 59
_journal_page_last 70
_journal_volume 133
_journal_year 2004
_chemical_compound_source 'Kara-Chagyr, Kyrgystan'
_chemical_formula_sum 'Al4 H16 Ni0.72 O20 V1.88 Zn0.28'
_chemical_name_mineral Ankinovichite
_space_group_IT_number 14
_symmetry_space_group_name_Hall '-P 2yn'
_symmetry_space_group_name_H-M 'P 1 21/n 1'
_cell_angle_alpha 90
_cell_angle_beta 92.141
_cell_angle_gamma 90
_cell_formula_units_Z 2
_cell_length_a 17.8098
_cell_length_b 5.1228
_cell_length_c 8.8665
_cell_volume 808.380
_database_code_amcsd 0015715
_exptl_crystal_density_diffrn 2.467
_cod_original_formula_sum '(Ni.72 Zn.28) Al4 V1.88 O20 H16'
_cod_database_code 9012777

loop_
_space_group_symop_operation_xyz
x,y,z
1/2+x,1/2-y,1/2+z
1/2-x,1/2+y,1/2-z
-x,-y,-z

loop_
_atom_site_label
_atom_site_fract_x
_atom_site_fract_y
_atom_site_fract_z
_atom_site_occupancy
_atom_site_U_iso_or_equiv
_atom_site_type_symbol
_atom_site_attached_hydrogens
NiM 0.00000 0.50000 0.50000 0.72000 0.00590 Ni 0
ZnM 0.00000 0.50000 0.50000 0.28000 0.00590 Zn 0
Al1 0.99870 0.99790 0.32640 1.00000 0.00920 Al 0
Al2 0.00210 0.50110 0.83930 1.00000 0.00930 Al 0
V 0.24260 0.11700 0.13590 0.94000 0.00640 V 0
O1 0.29120 0.84500 0.22470 1.00000 0.02200 O 0
O2 0.17130 0.01400 0.03170 1.00000 0.01600 O 0
O3 0.29940 0.26700 0.02550 1.00000 0.02100 O 0
O-H4 0.05620 0.32040 0.68060 1.00000 0.00600 O 1
O-H5 0.44730 0.35520 0.99320 1.00000 0.00500 O 1
O-H6 0.94550 0.68030 0.67460 1.00000 0.00600 O 1
O-H7 0.05730 0.39130 0.00610 1.00000 0.00600 O 1
O-H8 0.05700 0.80600 0.81070 1.00000 0.00700 O 1
O-H9 0.94470 0.19900 0.79950 1.00000 0.01000 O 1
O10 0.20780 0.21800 0.69560 1.00000 0.03900 O 0
H1 0.23400 0.17000 0.78600 1.00000 ? H 0
H2 0.22300 0.14300 0.61300 1.00000 ? H 0

loop_
_cod_changelog_entry_id
_cod_changelog_entry_author
_cod_changelog_entry_date
_cod_changelog_entry_text
1
;cod-tools version 3.8.0
Id: cif_guess_AMCSD_atom_types 9574 2023-05-10 09:00:05Z saulius
;
2023-05-10T18:54:14+03:00
;Derived atom types and hydrogen counts
from atom names that follow the AMCSD naming convention
(Wat == water, O-H == hydroxyl).
;

loop_
_cod_related_entry_id
_cod_related_entry_database
_cod_related_entry_code
1 AMCSD 0015715
